data_7037148
loop_
_publ_author_name
'Krupski, Sergei'
'Kehr, Gerald'
'Daniliuc, Constantin G.'
'Erker, Gerhard'

_publ_section_title
;
 Unusual borane addition to conjugated dienylphosphanes under frustrated
 Lewis pair conditions.
;
_journal_issue 14
_journal_name_full 'Dalton transactions (Cambridge, England : 2003)'
_journal_page_first 6111
_journal_page_last 6117
_journal_paper_doi 10.1039/c5dt03879k
_journal_volume 45
_journal_year 2016
_chemical_formula_sum 'C26 H33 P'
_chemical_formula_weight 376.49
_space_group_crystal_system monoclinic
_space_group_IT_number 14
_space_group_name_Hall '-P 2ybc'
_space_group_name_H-M_alt 'P 1 21/c 1'
_symmetry_space_group_name_Hall '-P 2ybc'
_symmetry_space_group_name_H-M 'P 1 21/c 1'
_atom_sites_solution_hydrogens geom
_audit_update_record
;
2015-09-11 deposited with the CCDC.
2015-11-05 downloaded from the CCDC.
;
_cell_angle_alpha 90
_cell_angle_beta 99.9700(13)
_cell_angle_gamma 90
_cell_formula_units_Z 4
_cell_length_a 12.6725(3)
_cell_length_b 10.3622(3)
_cell_length_c 16.8729(5)
_cell_measurement_reflns_used 9938
_cell_measurement_temperature 100.(2)
_cell_measurement_theta_max 68.2836
_cell_measurement_theta_min 3.5412
_cell_volume 2182.20(10)
_computing_cell_refinement 'SAINT V8.34A (Bruker AXS Inc., 2013)'
_computing_data_collection
;
APEX2 v.2014.1-1 (Bruker AXS Inc., 2014)

;
_computing_data_reduction 'SAINT V8.34A (Bruker AXS Inc., 2013)'
_computing_molecular_graphics
;
APEX2 v.2014.1-1 (Bruker AXS Inc., 2014)

;
_computing_publication_material
;
APEX2 v.2014.1-1 (Bruker AXS Inc., 2014)

;
_computing_structure_refinement 'SHELXL-2014 (Sheldrick, 2014)'
_computing_structure_solution 'SHELXL-2014 (Sheldrick, 2014)'
_diffrn_ambient_temperature 100.(2)
_diffrn_detector_area_resol_mean 10.4167
_diffrn_measured_fraction_theta_full 0.999
_diffrn_measured_fraction_theta_max 0.999
_diffrn_measurement_device_type 'Bruker D8 Venture PHOTON 100 CMOS'
_diffrn_measurement_method 'omega and phi scans'
_diffrn_radiation_monochromator 'MX mirror'
_diffrn_radiation_type 'Cu K\a'
_diffrn_radiation_wavelength 1.54178
_diffrn_reflns_av_R_equivalents 0.0567
_diffrn_reflns_av_unetI/netI 0.0277
_diffrn_reflns_limit_h_max 15
_diffrn_reflns_limit_h_min -15
_diffrn_reflns_limit_k_max 12
_diffrn_reflns_limit_k_min -12
_diffrn_reflns_limit_l_max 20
_diffrn_reflns_limit_l_min -19
_diffrn_reflns_number 35075
_diffrn_reflns_theta_full 68.24
_diffrn_reflns_theta_max 68.24
_diffrn_reflns_theta_min 3.54
_diffrn_source 'Cu ImS'
_exptl_absorpt_coefficient_mu 1.144
_exptl_absorpt_correction_T_max 0.90
_exptl_absorpt_correction_T_min 0.79
_exptl_absorpt_correction_type multi-scan
_exptl_absorpt_process_details
;
Bruker AXS (2014). SADABS, Version 2014/2, Bruker AXS Inc., Madison, Wisconsin,
USA.
;
_exptl_crystal_colour colourless
_exptl_crystal_density_diffrn 1.146
_exptl_crystal_density_method 'not measured'
_exptl_crystal_description prism
_exptl_crystal_F_000 816
_exptl_crystal_size_max 0.194
_exptl_crystal_size_mid 0.142
_exptl_crystal_size_min 0.091
_refine_diff_density_max 0.403
_refine_diff_density_min -0.269
_refine_ls_extinction_method none
_refine_ls_goodness_of_fit_ref 1.022
_refine_ls_hydrogen_treatment constr
_refine_ls_matrix_type full
_refine_ls_number_parameters 250
_refine_ls_number_reflns 3996
_refine_ls_number_restraints 0
_refine_ls_restrained_S_all 1.022
_refine_ls_R_factor_all 0.0445
_refine_ls_R_factor_gt 0.0377
_refine_ls_shift/su_max 0.000
_refine_ls_shift/su_mean 0.000
_refine_ls_structure_factor_coef Fsqd
_refine_ls_weighting_details 'w=1/[\s^2^(Fo^2^)+(0.0493P)^2^+1.2023P] where P=(Fo^2^+2Fc^2^)/3'
_refine_ls_weighting_scheme calc
_refine_ls_wR_factor_gt 0.0948
_refine_ls_wR_factor_ref 0.0991
_reflns_number_gt 3471
_reflns_number_total 3996
_reflns_threshold_expression 'I > 2\s(I)'
_cod_data_source_file c5dt03879k2.cif
_cod_data_source_block erk7688
_cod_depositor_comments 'Adding full bibliography for 7037148--7037152.cif.'
_cod_database_code 7037148

loop_
_space_group_symop_operation_xyz
'x, y, z'
'-x, y+1/2, -z+1/2'
'-x, -y, -z'
'x, -y-1/2, z-1/2'

loop_
_atom_site_type_symbol
_atom_site_label
_atom_site_fract_x
_atom_site_fract_y
_atom_site_fract_z
_atom_site_U_iso_or_equiv
_atom_site_adp_type
_atom_site_calc_flag
_atom_site_refinement_flags_adp
_atom_site_refinement_flags_posn
_atom_site_occupancy
P P1 0.31699(3) 0.46233(4) 0.43931(2) 0.01715(12) Uani d . . 1
C C1 0.43224(12) 0.36334(15) 0.43119(9) 0.0190(3) Uani d . . 1
H H1 0.5003 0.4043 0.4402 0.023 Uiso calc U R 1
C C2 0.42965(12) 0.23692(15) 0.41354(9) 0.0185(3) Uani d . . 1
H H2 0.3611 0.1999 0.3956 0.022 Uiso calc U R 1
C C3 0.52163(12) 0.15073(15) 0.41909(9) 0.0186(3) Uani d . . 1
C C4 0.50654(12) 0.02686(15) 0.39777(9) 0.0204(3) Uani d . . 1
H H4 0.4352 -0.0004 0.3782 0.024 Uiso calc U R 1
C C5 0.59361(13) -0.07200(16) 0.40246(10) 0.0252(4) Uani d . . 1
H H5A 0.6044 -0.0941 0.3473 0.03 Uiso calc U R 1
H H5B 0.5713 -0.1514 0.4277 0.03 Uiso calc U R 1
C C6 0.69937(14) -0.02406(17) 0.45111(11) 0.0296(4) Uani d . . 1
H H6A 0.6968 -0.0308 0.5093 0.035 Uiso calc U R 1
H H6B 0.7587 -0.0792 0.4396 0.035 Uiso calc U R 1
C C7 0.72045(13) 0.11494(17) 0.43042(12) 0.0299(4) Uani d . . 1
H H7A 0.7234 0.1218 0.3723 0.036 Uiso calc U R 1
H H7B 0.7906 0.1428 0.461 0.036 Uiso calc U R 1
C C8 0.63228(12) 0.20296(16) 0.45078(11) 0.0258(4) Uani d . . 1
H H8A 0.6411 0.2127 0.5099 0.031 Uiso calc U R 1
H H8B 0.6396 0.2895 0.4274 0.031 Uiso calc U R 1
C C11 0.20608(11) 0.35178(14) 0.39995(9) 0.0174(3) Uani d . . 1
C C12 0.14610(12) 0.30266(15) 0.45621(9) 0.0200(3) Uani d . . 1
C C13 0.06633(12) 0.21146(16) 0.43174(10) 0.0226(3) Uani d . . 1
H H13 0.0269 0.1782 0.4702 0.027 Uiso calc U R 1
C C14 0.04263(12) 0.16769(15) 0.35287(10) 0.0222(3) Uani d . . 1
C C15 0.10088(11) 0.21880(15) 0.29754(9) 0.0201(3) Uani d . . 1
H H15 0.0843 0.1915 0.243 0.024 Uiso calc U R 1
C C16 0.18275(11) 0.30872(14) 0.31929(9) 0.0178(3) Uani d . . 1
C C17 0.16631(14) 0.34317(17) 0.54353(10) 0.0267(4) Uani d . . 1
H H17A 0.1215 0.2916 0.5733 0.04 Uiso calc U R 1
H H17B 0.1486 0.4347 0.5475 0.04 Uiso calc U R 1
H H17C 0.242 0.3295 0.5664 0.04 Uiso calc U R 1
C C18 -0.04243(13) 0.06698(17) 0.32798(11) 0.0296(4) Uani d . . 1
H H18A -0.1116 0.1094 0.3103 0.044 Uiso calc U R 1
H H18B -0.0473 0.0105 0.3738 0.044 Uiso calc U R 1
H H18C -0.0237 0.0156 0.2837 0.044 Uiso calc U R 1
C C19 0.24584(12) 0.35052(15) 0.25596(9) 0.0202(3) Uani d . . 1
H H19A 0.2171 0.3081 0.2049 0.03 Uiso calc U R 1
H H19B 0.3212 0.3263 0.2726 0.03 Uiso calc U R 1
H H19C 0.2403 0.4443 0.2491 0.03 Uiso calc U R 1
C C21 0.30502(12) 0.59865(14) 0.36752(9) 0.0183(3) Uani d . . 1
C C22 0.21104(12) 0.67431(15) 0.36558(10) 0.0215(3) Uani d . . 1
C C23 0.19515(12) 0.78366(16) 0.31706(10) 0.0250(4) Uani d . . 1
H H23 0.1314 0.8325 0.3159 0.03 Uiso calc U R 1
C C24 0.26895(13) 0.82391(16) 0.27039(10) 0.0259(4) Uani d . . 1
C C25 0.36241(12) 0.75197(16) 0.27512(10) 0.0231(3) Uani d . . 1
H H25 0.4148 0.7792 0.2447 0.028 Uiso calc U R 1
C C26 0.38254(12) 0.64155(15) 0.32264(9) 0.0191(3) Uani d . . 1
C C27 0.12630(13) 0.64152(17) 0.41511(11) 0.0277(4) Uani d . . 1
H H27A 0.0773 0.7147 0.4148 0.042 Uiso calc U R 1
H H27B 0.1605 0.6229 0.4706 0.042 Uiso calc U R 1
H H27C 0.0861 0.5656 0.3922 0.042 Uiso calc U R 1
C C28 0.24804(16) 0.94062(19) 0.21659(13) 0.0386(5) Uani d . . 1
H H28A 0.1727 0.9413 0.1903 0.058 Uiso calc U R 1
H H28B 0.2941 0.9374 0.1756 0.058 Uiso calc U R 1
H H28C 0.2637 1.0191 0.2489 0.058 Uiso calc U R 1
C C29 0.48900(12) 0.57551(16) 0.32248(10) 0.0232(3) Uani d . . 1
H H29A 0.5256 0.6166 0.2825 0.035 Uiso calc U R 1
H H29B 0.4769 0.4841 0.3089 0.035 Uiso calc U R 1
H H29C 0.5335 0.583 0.3759 0.035 Uiso calc U R 1

loop_
_atom_site_aniso_label
_atom_site_aniso_U_11
_atom_site_aniso_U_22
_atom_site_aniso_U_33
_atom_site_aniso_U_12
_atom_site_aniso_U_13
_atom_site_aniso_U_23
P1 0.01644(19) 0.0174(2) 0.0169(2) 0.00121(14) 0.00100(14) -0.00229(15)
C1 0.0155(7) 0.0217(8) 0.0195(8) 0.0007(6) 0.0018(6) 0.0005(6)
C2 0.0168(7) 0.0216(8) 0.0173(7) -0.0007(6) 0.0030(6) -0.0007(6)
C3 0.0193(7) 0.0200(8) 0.0166(7) 0.0006(6) 0.0037(6) 0.0006(6)
C4 0.0206(7) 0.0229(8) 0.0179(8) 0.0010(6) 0.0041(6) 0.0013(6)
C5 0.0306(9) 0.0200(8) 0.0263(9) 0.0046(7) 0.0086(7) -0.0014(6)
C6 0.0271(9) 0.0277(9) 0.0339(10) 0.0099(7) 0.0049(7) 0.0015(7)
C7 0.0199(8) 0.0306(9) 0.0389(10) 0.0038(7) 0.0043(7) -0.0021(8)
C8 0.0194(8) 0.0224(8) 0.0348(9) 0.0016(6) 0.0024(7) -0.0046(7)
C11 0.0158(7) 0.0172(7) 0.0188(8) 0.0032(6) 0.0021(6) -0.0008(6)
C12 0.0174(7) 0.0228(8) 0.0202(8) 0.0042(6) 0.0045(6) -0.0012(6)
C13 0.0180(7) 0.0251(8) 0.0258(8) 0.0011(6) 0.0069(6) 0.0024(7)
C14 0.0158(7) 0.0217(8) 0.0282(9) 0.0013(6) 0.0012(6) -0.0007(7)
C15 0.0177(7) 0.0223(8) 0.0192(8) 0.0026(6) 0.0000(6) -0.0033(6)
C16 0.0157(7) 0.0190(7) 0.0182(8) 0.0046(6) 0.0013(6) -0.0008(6)
C17 0.0301(9) 0.0313(9) 0.0202(8) -0.0002(7) 0.0081(7) -0.0010(7)
C18 0.0224(8) 0.0306(9) 0.0357(10) -0.0063(7) 0.0046(7) -0.0037(8)
C19 0.0210(7) 0.0225(8) 0.0168(8) 0.0014(6) 0.0020(6) -0.0015(6)
C21 0.0176(7) 0.0171(7) 0.0187(8) 0.0002(6) -0.0010(6) -0.0047(6)
C22 0.0178(7) 0.0198(8) 0.0262(8) 0.0016(6) 0.0014(6) -0.0041(6)
C23 0.0195(8) 0.0216(8) 0.0319(9) 0.0056(6) -0.0012(6) -0.0022(7)
C24 0.0274(8) 0.0191(8) 0.0290(9) 0.0019(6) -0.0011(7) 0.0007(7)
C25 0.0224(8) 0.0203(8) 0.0262(9) -0.0017(6) 0.0031(6) -0.0012(7)
C26 0.0187(7) 0.0176(7) 0.0199(8) 0.0003(6) 0.0003(6) -0.0049(6)
C27 0.0212(8) 0.0271(9) 0.0359(10) 0.0079(7) 0.0076(7) 0.0003(7)
C28 0.0366(10) 0.0306(10) 0.0489(12) 0.0088(8) 0.0077(9) 0.0136(9)
C29 0.0201(8) 0.0234(8) 0.0273(9) 0.0025(6) 0.0071(6) 0.0027(7)

loop_
_atom_type_symbol
_atom_type_description
_atom_type_scat_dispersion_real
_atom_type_scat_dispersion_imag
_atom_type_scat_source
C C 0.0181 0.0091 'International Tables Vol C Tables 4.2.6.8 and 6.1.1.4'
H H 0.0000 0.0000 'International Tables Vol C Tables 4.2.6.8 and 6.1.1.4'
P P 0.2955 0.4335 'International Tables Vol C Tables 4.2.6.8 and 6.1.1.4'

loop_
_geom_angle_atom_site_label_1
_geom_angle_atom_site_label_2
_geom_angle_atom_site_label_3
_geom_angle
C1 P1 C11 101.26(7)
C1 P1 C21 111.05(7)
C11 P1 C21 105.51(7)
C2 C1 P1 125.52(12)
C2 C1 H1 117.2
P1 C1 H1 117.2
C1 C2 C3 126.49(14)
C1 C2 H2 116.8
C3 C2 H2 116.8
C4 C3 C2 119.66(14)
C4 C3 C8 121.28(14)
C2 C3 C8 119.05(13)
C3 C4 C5 124.92(15)
C3 C4 H4 117.5
C5 C4 H4 117.5
C4 C5 C6 112.06(14)
C4 C5 H5A 109.2
C6 C5 H5A 109.2
C4 C5 H5B 109.2
C6 C5 H5B 109.2
H5A C5 H5B 107.9
C7 C6 C5 110.99(14)
C7 C6 H6A 109.4
C5 C6 H6A 109.4
C7 C6 H6B 109.4
C5 C6 H6B 109.4
H6A C6 H6B 108.0
C6 C7 C8 110.52(14)
C6 C7 H7A 109.5
C8 C7 H7A 109.5
C6 C7 H7B 109.5
C8 C7 H7B 109.5
H7A C7 H7B 108.1
C3 C8 C7 112.13(14)
C3 C8 H8A 109.2
C7 C8 H8A 109.2
C3 C8 H8B 109.2
C7 C8 H8B 109.2
H8A C8 H8B 107.9
C12 C11 C16 119.13(14)
C12 C11 P1 116.59(11)
C16 C11 P1 124.16(11)
C13 C12 C11 119.57(14)
C13 C12 C17 117.99(14)
C11 C12 C17 122.43(14)
C14 C13 C12 122.07(14)
C14 C13 H13 119.0
C12 C13 H13 119.0
C13 C14 C15 117.83(14)
C13 C14 C18 121.26(15)
C15 C14 C18 120.91(15)
C14 C15 C16 122.31(14)
C14 C15 H15 118.8
C16 C15 H15 118.8
C15 C16 C11 119.06(14)
C15 C16 C19 117.89(13)
C11 C16 C19 122.98(13)
C12 C17 H17A 109.5
C12 C17 H17B 109.5
H17A C17 H17B 109.5
C12 C17 H17C 109.5
H17A C17 H17C 109.5
H17B C17 H17C 109.5
C14 C18 H18A 109.5
C14 C18 H18B 109.5
H18A C18 H18B 109.5
C14 C18 H18C 109.5
H18A C18 H18C 109.5
H18B C18 H18C 109.5
C16 C19 H19A 109.5
C16 C19 H19B 109.5
H19A C19 H19B 109.5
C16 C19 H19C 109.5
H19A C19 H19C 109.5
H19B C19 H19C 109.5
C26 C21 C22 118.16(14)
C26 C21 P1 127.28(11)
C22 C21 P1 114.19(12)
C23 C22 C21 119.86(15)
C23 C22 C27 117.68(14)
C21 C22 C27 122.46(14)
C24 C23 C22 122.38(15)
C24 C23 H23 118.8
C22 C23 H23 118.8
C23 C24 C25 117.24(15)
C23 C24 C28 121.17(15)
C25 C24 C28 121.59(16)
C24 C25 C26 122.82(15)
C24 C25 H25 118.6
C26 C25 H25 118.6
C25 C26 C21 119.44(14)
C25 C26 C29 116.38(14)
C21 C26 C29 124.19(14)
C22 C27 H27A 109.5
C22 C27 H27B 109.5
H27A C27 H27B 109.5
C22 C27 H27C 109.5
H27A C27 H27C 109.5
H27B C27 H27C 109.5
C24 C28 H28A 109.5
C24 C28 H28B 109.5
H28A C28 H28B 109.5
C24 C28 H28C 109.5
H28A C28 H28C 109.5
H28B C28 H28C 109.5
C26 C29 H29A 109.5
C26 C29 H29B 109.5
H29A C29 H29B 109.5
C26 C29 H29C 109.5
H29A C29 H29C 109.5
H29B C29 H29C 109.5

loop_
_geom_bond_atom_site_label_1
_geom_bond_atom_site_label_2
_geom_bond_distance
P1 C1 1.8091(15)
P1 C11 1.8454(15)
P1 C21 1.8498(16)
C1 C2 1.343(2)
C1 H1 0.95
C2 C3 1.459(2)
C2 H2 0.95
C3 C4 1.338(2)
C3 C8 1.512(2)
C4 C5 1.498(2)
C4 H4 0.95
C5 C6 1.528(2)
C5 H5A 0.99
C5 H5B 0.99
C6 C7 1.517(2)
C6 H6A 0.99
C6 H6B 0.99
C7 C8 1.527(2)
C7 H7A 0.99
C7 H7B 0.99
C8 H8A 0.99
C8 H8B 0.99
C11 C12 1.410(2)
C11 C16 1.414(2)
C12 C13 1.393(2)
C12 C17 1.511(2)
C13 C14 1.389(2)
C13 H13 0.95
C14 C15 1.391(2)
C14 C18 1.507(2)
C15 C16 1.396(2)
C15 H15 0.95
C16 C19 1.505(2)
C17 H17A 0.98
C17 H17B 0.98
C17 H17C 0.98
C18 H18A 0.98
C18 H18B 0.98
C18 H18C 0.98
C19 H19A 0.98
C19 H19B 0.98
C19 H19C 0.98
C21 C26 1.412(2)
C21 C22 1.421(2)
C22 C23 1.392(2)
C22 C27 1.509(2)
C23 C24 1.387(2)
C23 H23 0.95
C24 C25 1.390(2)
C24 C28 1.508(2)
C25 C26 1.395(2)
C25 H25 0.95
C26 C29 1.513(2)
C27 H27A 0.98
C27 H27B 0.98
C27 H27C 0.98
C28 H28A 0.98
C28 H28B 0.98
C28 H28C 0.98
C29 H29A 0.98
C29 H29B 0.98
C29 H29C 0.98

loop_
_geom_torsion_atom_site_label_1
_geom_torsion_atom_site_label_2
_geom_torsion_atom_site_label_3
_geom_torsion_atom_site_label_4
_geom_torsion
C11 P1 C1 C2 -9.69(16)
C21 P1 C1 C2 -121.33(14)
P1 C1 C2 C3 -169.52(12)
C1 C2 C3 C4 -178.66(16)
C1 C2 C3 C8 2.7(2)
C2 C3 C4 C5 -178.48(14)
C8 C3 C4 C5 0.1(2)
C3 C4 C5 C6 12.3(2)
C4 C5 C6 C7 -42.42(19)
C5 C6 C7 C8 61.41(19)
C4 C3 C8 C7 18.0(2)
C2 C3 C8 C7 -163.45(14)
C6 C7 C8 C3 -48.0(2)
C1 P1 C11 C12 109.67(12)
C21 P1 C11 C12 -134.52(12)
C1 P1 C11 C16 -66.44(14)
C21 P1 C11 C16 49.37(14)
C16 C11 C12 C13 1.0(2)
P1 C11 C12 C13 -175.33(11)
C16 C11 C12 C17 179.70(14)
P1 C11 C12 C17 3.4(2)
C11 C12 C13 C14 -0.7(2)
C17 C12 C13 C14 -179.51(15)
C12 C13 C14 C15 -0.5(2)
C12 C13 C14 C18 178.74(15)
C13 C14 C15 C16 1.6(2)
C18 C14 C15 C16 -177.65(14)
C14 C15 C16 C11 -1.4(2)
C14 C15 C16 C19 175.70(14)
C12 C11 C16 C15 0.1(2)
P1 C11 C16 C15 176.07(11)
C12 C11 C16 C19 -176.89(13)
P1 C11 C16 C19 -0.9(2)
C1 P1 C21 C26 -12.35(16)
C11 P1 C21 C26 -121.25(13)
C1 P1 C21 C22 174.85(11)
C11 P1 C21 C22 65.94(12)
C26 C21 C22 C23 3.2(2)
P1 C21 C22 C23 176.74(12)
C26 C21 C22 C27 -176.32(14)
P1 C21 C22 C27 -2.8(2)
C21 C22 C23 C24 -0.9(2)
C27 C22 C23 C24 178.70(16)
C22 C23 C24 C25 -1.5(2)
C22 C23 C24 C28 178.21(16)
C23 C24 C25 C26 1.6(2)
C28 C24 C25 C26 -178.17(16)
C24 C25 C26 C21 0.8(2)
C24 C25 C26 C29 -178.87(15)
C22 C21 C26 C25 -3.2(2)
P1 C21 C26 C25 -175.73(12)
C22 C21 C26 C29 176.47(14)
P1 C21 C26 C29 3.9(2)
